data_7212430
loop_
_publ_author_name
'Xia, Zhen-Yuan'
'Zhang, Zhi-Yun'
'Su, Jian-Hua'
'Zhang, Qiong'
'Fung, Ka-Man'
'Lam, Mei-Ki'
'Li, King-Fai'
'Wong, Wai-Yeung'
'Cheah, Kok-Wai'
'Tian, He'
'Chen, Chin H.'

_publ_section_title
;
 Robust and highly efficient blue light-emitting hosts based on
 indene-substituted anthracene
;
_journal_issue 18
_journal_name_full 'Journal of Materials Chemistry'
_journal_page_first 3768
_journal_paper_doi 10.1039/c000092b
_journal_volume 20
_journal_year 2010
_chemical_formula_moiety 'C41 H30'
_chemical_formula_sum 'C41 H30'
_chemical_formula_weight 522.65
_space_group_IT_number 15
_symmetry_cell_setting monoclinic
_symmetry_Int_Tables_number 15
_symmetry_space_group_name_Hall '-C 2yc'
_symmetry_space_group_name_H-M 'C 1 2/c 1'
_atom_sites_solution_hydrogens geom
_atom_sites_solution_primary direct
_atom_sites_solution_secondary difmap
_audit_creation_method SHELXL-97
_cell_angle_alpha 90.00
_cell_angle_beta 123.363(2)
_cell_angle_gamma 90.00
_cell_formula_units_Z 8
_cell_length_a 40.541(6)
_cell_length_b 7.3556(11)
_cell_length_c 23.412(3)
_cell_measurement_reflns_used 13567
_cell_measurement_temperature 293(2)
_cell_measurement_theta_max 25.00
_cell_measurement_theta_min 2.41
_cell_volume 5831.0(14)
_computing_cell_refinement 'SAINT (Bruker, 1999)'
_computing_data_collection 'SMART (Bruker, 1998)'
_computing_data_reduction SAINT
_computing_molecular_graphics SHELXL-97
_computing_publication_material SHELXL-97
_computing_structure_refinement 'SHELXL-97 (Sheldrick, 2008)'
_computing_structure_solution 'SHELXS-97 (Sheldrick, 2008)'
_diffrn_ambient_temperature 293(2)
_diffrn_measured_fraction_theta_full 0.984
_diffrn_measured_fraction_theta_max 0.984
_diffrn_measurement_device_type 'Smart CCD'
_diffrn_measurement_method '\w and \f scans'
_diffrn_radiation_monochromator graphite
_diffrn_radiation_source 'fine-focus sealed tube'
_diffrn_radiation_type MoK\a
_diffrn_radiation_wavelength 0.71073
_diffrn_reflns_av_R_equivalents 0.0371
_diffrn_reflns_av_sigmaI/netI 0.0484
_diffrn_reflns_limit_h_max 47
_diffrn_reflns_limit_h_min -48
_diffrn_reflns_limit_k_max 8
_diffrn_reflns_limit_k_min -8
_diffrn_reflns_limit_l_max 25
_diffrn_reflns_limit_l_min -27
_diffrn_reflns_number 13567
_diffrn_reflns_theta_full 25.00
_diffrn_reflns_theta_max 25.00
_diffrn_reflns_theta_min 2.41
_diffrn_standards_decay_% 0
_diffrn_standards_number 0
_exptl_absorpt_coefficient_mu 0.067
_exptl_absorpt_correction_T_max 1.0000
_exptl_absorpt_correction_T_min 0.8799
_exptl_absorpt_correction_type multi-scan
_exptl_absorpt_process_details SADABS
_exptl_crystal_colour yellow
_exptl_crystal_density_diffrn 1.191
_exptl_crystal_density_method 'not measured'
_exptl_crystal_description block
_exptl_crystal_F_000 2208
_exptl_crystal_size_max 0.32
_exptl_crystal_size_mid 0.28
_exptl_crystal_size_min 0.23
_refine_diff_density_max 0.147
_refine_diff_density_min -0.126
_refine_diff_density_rms 0.031
_refine_ls_extinction_coef 0.0010(2)
_refine_ls_extinction_expression Fc^*^=kFc[1+0.001xFc^2^\l^3^/sin(2\q)]^-1/4^
_refine_ls_extinction_method SHELXL
_refine_ls_goodness_of_fit_ref 1.025
_refine_ls_hydrogen_treatment constr
_refine_ls_matrix_type full
_refine_ls_number_parameters 371
_refine_ls_number_reflns 5055
_refine_ls_number_restraints 0
_refine_ls_restrained_S_all 1.025
_refine_ls_R_factor_all 0.1037
_refine_ls_R_factor_gt 0.0526
_refine_ls_shift/su_max 0.001
_refine_ls_shift/su_mean 0.000
_refine_ls_structure_factor_coef Fsqd
_refine_ls_weighting_details 'calc w=1/[\s^2^(Fo^2^)+(0.0688P)^2^+1.7356P] where P=(Fo^2^+2Fc^2^)/3'
_refine_ls_weighting_scheme calc
_refine_ls_wR_factor_gt 0.1312
_refine_ls_wR_factor_ref 0.1554
_reflns_number_gt 2789
_reflns_number_total 5055
_reflns_threshold_expression I>2\s(I)
_cod_data_source_file c000092b.txt
_cod_data_source_block wy2062wm
_cod_depositor_comments
;
The following automatic conversions were performed:

'_symmetry_cell_setting' value 'Monoclinic' changed to 'monoclinic'
according to /home/saulius/struct/CIF-dictionaries/cif_core.dic
dictionary named 'cif_core.dic' version 2.4.2 from 2011-04-26.

Automatic conversion script
Id: cif_fix_values 1891 2012-01-12 08:04:46Z andrius 
;
_cod_original_cell_volume 5831.0(15)
_cod_original_sg_symbol_H-M 'C 2/c'
_cod_database_code 7212430

loop_
_symmetry_equiv_pos_as_xyz
'x, y, z'
'-x, y, -z+1/2'
'x+1/2, y+1/2, z'
'-x+1/2, y+1/2, -z+1/2'
'-x, -y, -z'
'x, -y, z-1/2'
'-x+1/2, -y+1/2, -z'
'x+1/2, -y+1/2, z-1/2'

loop_
_atom_site_label
_atom_site_type_symbol
_atom_site_fract_x
_atom_site_fract_y
_atom_site_fract_z
_atom_site_U_iso_or_equiv
_atom_site_adp_type
_atom_site_occupancy
_atom_site_symmetry_multiplicity
_atom_site_calc_flag
_atom_site_refinement_flags
C1 C -0.01508(7) -0.3815(3) 0.33583(12) 0.0540(6) Uani 1 1 d .
C2 C -0.04180(8) -0.3672(4) 0.26829(13) 0.0705(8) Uani 1 1 d .
H2A H -0.0416 -0.2740 0.2416 0.085 Uiso 1 1 calc R
C3 C -0.07198(8) -0.5159(4) 0.24006(13) 0.0729(8) Uani 1 1 d .
C4 C -0.05920(7) -0.6211(4) 0.30388(13) 0.0583(7) Uani 1 1 d .
C5 C -0.02566(7) -0.5417(3) 0.36033(12) 0.0548(6) Uani 1 1 d .
C6 C -0.00958(8) -0.6132(4) 0.42511(14) 0.0643(7) Uani 1 1 d .
H6A H 0.0126 -0.5608 0.4628 0.077 Uiso 1 1 calc R
C7 C -0.02722(10) -0.7646(4) 0.43271(16) 0.0830(9) Uani 1 1 d .
H7A H -0.0168 -0.8139 0.4760 0.100 Uiso 1 1 calc R
C8 C -0.06015(10) -0.8430(4) 0.37674(19) 0.0880(9) Uani 1 1 d .
H8A H -0.0714 -0.9452 0.3828 0.106 Uiso 1 1 calc R
C9 C -0.07651(9) -0.7722(4) 0.31232(16) 0.0758(8) Uani 1 1 d .
H9A H -0.0989 -0.8249 0.2749 0.091 Uiso 1 1 calc R
C10 C -0.11416(9) -0.4425(5) 0.20548(17) 0.1063(12) Uani 1 1 d .
H10A H -0.1162 -0.3699 0.2375 0.159 Uiso 1 1 calc R
H10B H -0.1324 -0.5423 0.1905 0.159 Uiso 1 1 calc R
H10C H -0.1204 -0.3693 0.1668 0.159 Uiso 1 1 calc R
C11 C -0.06745(12) -0.6319(6) 0.19058(16) 0.1194(14) Uani 1 1 d .
H11A H -0.0408 -0.6763 0.2135 0.179 Uiso 1 1 calc R
H11B H -0.0733 -0.5595 0.1520 0.179 Uiso 1 1 calc R
H11C H -0.0854 -0.7329 0.1753 0.179 Uiso 1 1 calc R
C12 C 0.01845(7) -0.2578(3) 0.37653(12) 0.0517(6) Uani 1 1 d .
C13 C 0.05558(7) -0.3163(4) 0.42942(12) 0.0599(7) Uani 1 1 d .
H13A H 0.0592 -0.4380 0.4422 0.072 Uiso 1 1 calc R
C14 C 0.08722(7) -0.1980(4) 0.46350(13) 0.0604(7) Uani 1 1 d .
H14A H 0.1118 -0.2414 0.4982 0.072 Uiso 1 1 calc R
C15 C 0.08255(7) -0.0153(3) 0.44623(12) 0.0527(6) Uani 1 1 d .
C16 C 0.04522(7) 0.0447(4) 0.39507(13) 0.0614(7) Uani 1 1 d .
H16A H 0.0412 0.1675 0.3838 0.074 Uiso 1 1 calc R
C17 C 0.01424(7) -0.0736(4) 0.36099(13) 0.0628(7) Uani 1 1 d .
H17A H -0.0103 -0.0295 0.3265 0.075 Uiso 1 1 calc R
C18 C 0.11579(6) 0.1175(3) 0.48046(11) 0.0495(6) Uani 1 1 d .
C19 C 0.14234(6) 0.1332(3) 0.45996(11) 0.0491(6) Uani 1 1 d .
C20 C 0.13959(7) 0.0193(4) 0.40834(12) 0.0607(7) Uani 1 1 d .
H20A H 0.1202 -0.0702 0.3887 0.073 Uiso 1 1 calc R
C21 C 0.16443(8) 0.0382(4) 0.38724(13) 0.0708(8) Uani 1 1 d .
H21A H 0.1620 -0.0384 0.3535 0.085 Uiso 1 1 calc R
C22 C 0.19382(8) 0.1724(4) 0.41575(14) 0.0725(8) Uani 1 1 d .
H22A H 0.2107 0.1848 0.4007 0.087 Uiso 1 1 calc R
C23 C 0.19779(7) 0.2840(4) 0.46525(13) 0.0622(7) Uani 1 1 d .
H23A H 0.2175 0.3722 0.4838 0.075 Uiso 1 1 calc R
C24 C 0.17248(6) 0.2691(3) 0.48958(11) 0.0506(6) Uani 1 1 d .
C25 C 0.17608(6) 0.3860(3) 0.53997(11) 0.0508(6) Uani 1 1 d .
C26 C 0.14949(6) 0.3703(3) 0.56082(11) 0.0497(6) Uani 1 1 d .
C27 C 0.15119(7) 0.4880(4) 0.61052(12) 0.0620(7) Uani 1 1 d .
H27A H 0.1706 0.5773 0.6304 0.074 Uiso 1 1 calc R
C28 C 0.12547(8) 0.4740(4) 0.62979(14) 0.0689(8) Uani 1 1 d .
H28A H 0.1273 0.5532 0.6624 0.083 Uiso 1 1 calc R
C29 C 0.09594(8) 0.3401(4) 0.60077(13) 0.0680(7) Uani 1 1 d .
H29A H 0.0784 0.3303 0.6145 0.082 Uiso 1 1 calc R
C30 C 0.09289(7) 0.2255(4) 0.55306(12) 0.0580(7) Uani 1 1 d .
H30A H 0.0731 0.1377 0.5343 0.070 Uiso 1 1 calc R
C31 C 0.11919(6) 0.2357(3) 0.53071(11) 0.0483(6) Uani 1 1 d .
C32 C 0.20783(7) 0.5273(3) 0.57273(12) 0.0559(6) Uani 1 1 d .
C33 C 0.20488(9) 0.6845(4) 0.54011(16) 0.0829(9) Uani 1 1 d .
H33A H 0.1830 0.7027 0.4960 0.099 Uiso 1 1 calc R
C34 C 0.23360(11) 0.8199(4) 0.5705(2) 0.1076(12) Uani 1 1 d .
H34A H 0.2306 0.9264 0.5467 0.129 Uiso 1 1 calc R
C35 C 0.26598(11) 0.7967(5) 0.6348(2) 0.1015(11) Uani 1 1 d .
H35A H 0.2848 0.8885 0.6550 0.122 Uiso 1 1 calc R
C36 C 0.27139(8) 0.6343(5) 0.67160(15) 0.0747(8) Uani 1 1 d .
C37 C 0.24189(7) 0.4978(4) 0.63975(13) 0.0575(7) Uani 1 1 d .
C38 C 0.24777(8) 0.3331(5) 0.67656(14) 0.0778(9) Uani 1 1 d .
H38A H 0.2290 0.2409 0.6565 0.093 Uiso 1 1 calc R
C39 C 0.28017(10) 0.3101(6) 0.73998(17) 0.1180(14) Uani 1 1 d .
H39A H 0.2836 0.2019 0.7632 0.142 Uiso 1 1 calc R
C40 C 0.30850(12) 0.4454(8) 0.7711(2) 0.1291(16) Uani 1 1 d .
H40A H 0.3305 0.4271 0.8152 0.155 Uiso 1 1 calc R
C41 C 0.30472(9) 0.6012(7) 0.73910(19) 0.1035(12) Uani 1 1 d .
H41A H 0.3241 0.6899 0.7611 0.124 Uiso 1 1 calc R

loop_
_atom_site_aniso_label
_atom_site_aniso_U_11
_atom_site_aniso_U_22
_atom_site_aniso_U_33
_atom_site_aniso_U_23
_atom_site_aniso_U_13
_atom_site_aniso_U_12
C1 0.0530(14) 0.0633(16) 0.0534(15) -0.0072(12) 0.0341(13) -0.0076(12)
C2 0.0695(18) 0.083(2) 0.0547(16) -0.0019(14) 0.0314(14) -0.0237(15)
C3 0.0690(19) 0.091(2) 0.0515(15) -0.0097(15) 0.0286(14) -0.0270(16)
C4 0.0557(15) 0.0640(17) 0.0635(16) -0.0060(13) 0.0381(14) -0.0106(13)
C5 0.0543(15) 0.0624(16) 0.0577(15) -0.0015(13) 0.0372(13) -0.0006(13)
C6 0.0642(17) 0.0729(19) 0.0634(17) 0.0026(14) 0.0400(14) 0.0017(14)
C7 0.092(2) 0.089(2) 0.078(2) 0.0156(18) 0.0530(19) 0.0044(19)
C8 0.099(2) 0.073(2) 0.114(3) 0.013(2) 0.073(2) -0.0082(19)
C9 0.0725(18) 0.078(2) 0.085(2) -0.0093(17) 0.0488(17) -0.0170(16)
C10 0.070(2) 0.121(3) 0.088(2) 0.025(2) 0.0179(18) -0.016(2)
C11 0.143(3) 0.151(4) 0.083(2) -0.047(2) 0.074(2) -0.070(3)
C12 0.0484(14) 0.0574(16) 0.0535(14) -0.0033(12) 0.0307(12) -0.0028(12)
C13 0.0573(16) 0.0530(15) 0.0685(16) 0.0035(13) 0.0339(14) 0.0000(13)
C14 0.0489(15) 0.0564(17) 0.0645(16) 0.0041(13) 0.0240(13) 0.0013(13)
C15 0.0468(14) 0.0566(16) 0.0551(14) -0.0014(12) 0.0284(12) -0.0005(12)
C16 0.0501(15) 0.0537(16) 0.0688(17) 0.0024(13) 0.0253(13) -0.0002(13)
C17 0.0478(15) 0.0612(17) 0.0669(16) 0.0047(14) 0.0236(13) 0.0013(13)
C18 0.0431(13) 0.0520(15) 0.0504(13) 0.0027(11) 0.0237(11) 0.0001(11)
C19 0.0361(12) 0.0594(15) 0.0482(13) 0.0027(12) 0.0209(11) 0.0070(11)
C20 0.0510(15) 0.0708(18) 0.0600(15) -0.0031(13) 0.0303(13) 0.0066(13)
C21 0.0577(16) 0.093(2) 0.0652(17) -0.0110(16) 0.0361(15) 0.0061(16)
C22 0.0544(16) 0.102(2) 0.0736(18) -0.0016(17) 0.0431(15) 0.0088(16)
C23 0.0420(14) 0.083(2) 0.0639(16) 0.0014(15) 0.0306(13) -0.0005(13)
C24 0.0374(12) 0.0597(16) 0.0506(14) 0.0045(12) 0.0216(11) 0.0049(11)
C25 0.0386(12) 0.0567(15) 0.0504(14) 0.0063(12) 0.0202(11) 0.0037(11)
C26 0.0443(13) 0.0527(15) 0.0482(13) 0.0029(11) 0.0229(11) 0.0037(11)
C27 0.0556(15) 0.0650(17) 0.0614(16) -0.0077(13) 0.0297(13) 0.0005(13)
C28 0.0713(18) 0.076(2) 0.0664(17) -0.0107(15) 0.0420(15) 0.0050(15)
C29 0.0647(17) 0.086(2) 0.0671(17) -0.0024(16) 0.0451(15) 0.0014(16)
C30 0.0504(14) 0.0701(18) 0.0572(15) 0.0018(13) 0.0319(12) -0.0033(12)
C31 0.0420(13) 0.0525(15) 0.0501(13) 0.0052(12) 0.0251(11) 0.0045(11)
C32 0.0451(14) 0.0611(17) 0.0556(15) 0.0020(13) 0.0239(12) -0.0025(12)
C33 0.0645(18) 0.067(2) 0.102(2) 0.0236(18) 0.0361(17) -0.0006(16)
C34 0.092(3) 0.064(2) 0.153(3) 0.022(2) 0.059(3) -0.009(2)
C35 0.077(2) 0.076(2) 0.150(3) -0.026(2) 0.061(3) -0.0252(19)
C36 0.0567(18) 0.087(2) 0.082(2) -0.0262(18) 0.0394(17) -0.0142(16)
C37 0.0446(14) 0.0701(18) 0.0577(15) -0.0077(14) 0.0281(13) -0.0039(13)
C38 0.0562(17) 0.106(2) 0.0610(17) 0.0131(17) 0.0254(15) -0.0038(16)
C39 0.069(2) 0.173(4) 0.074(2) 0.044(2) 0.0152(19) -0.005(2)
C40 0.076(3) 0.205(5) 0.070(2) 0.015(3) 0.017(2) -0.010(3)
C41 0.054(2) 0.152(4) 0.086(3) -0.040(3) 0.0263(19) -0.028(2)

loop_
_atom_type_symbol
_atom_type_description
_atom_type_scat_dispersion_real
_atom_type_scat_dispersion_imag
_atom_type_scat_source
C C 0.0033 0.0016 'International Tables Vol C Tables 4.2.6.8 and 6.1.1.4'
H H 0.0000 0.0000 'International Tables Vol C Tables 4.2.6.8 and 6.1.1.4'

loop_
_geom_angle_atom_site_label_1
_geom_angle_atom_site_label_2
_geom_angle_atom_site_label_3
_geom_angle
C2 C1 C12 125.1(2)
C2 C1 C5 107.6(2)
C12 C1 C5 127.3(2)
C1 C2 C3 113.4(2)
C1 C2 H2A 123.3
C3 C2 H2A 123.3
C2 C3 C4 100.7(2)
C2 C3 C11 109.4(2)
C4 C3 C11 110.3(3)
C2 C3 C10 112.3(3)
C4 C3 C10 112.5(2)
C11 C3 C10 111.1(3)
C9 C4 C5 120.3(2)
C9 C4 C3 129.2(2)
C5 C4 C3 110.4(2)
C6 C5 C4 120.2(2)
C6 C5 C1 131.9(2)
C4 C5 C1 107.8(2)
C5 C6 C7 118.7(3)
C5 C6 H6A 120.6
C7 C6 H6A 120.6
C8 C7 C6 120.7(3)
C8 C7 H7A 119.6
C6 C7 H7A 119.6
C9 C8 C7 121.0(3)
C9 C8 H8A 119.5
C7 C8 H8A 119.5
C8 C9 C4 119.0(3)
C8 C9 H9A 120.5
C4 C9 H9A 120.5
C3 C10 H10A 109.5
C3 C10 H10B 109.5
H10A C10 H10B 109.5
C3 C10 H10C 109.5
H10A C10 H10C 109.5
H10B C10 H10C 109.5
C3 C11 H11A 109.5
C3 C11 H11B 109.5
H11A C11 H11B 109.5
C3 C11 H11C 109.5
H11A C11 H11C 109.5
H11B C11 H11C 109.5
C17 C12 C13 116.9(2)
C17 C12 C1 119.8(2)
C13 C12 C1 123.3(2)
C14 C13 C12 121.7(2)
C14 C13 H13A 119.1
C12 C13 H13A 119.1
C13 C14 C15 120.5(2)
C13 C14 H14A 119.8
C15 C14 H14A 119.8
C14 C15 C16 118.0(2)
C14 C15 C18 122.7(2)
C16 C15 C18 119.3(2)
C17 C16 C15 121.1(2)
C17 C16 H16A 119.4
C15 C16 H16A 119.4
C16 C17 C12 121.8(2)
C16 C17 H17A 119.1
C12 C17 H17A 119.1
C19 C18 C31 119.6(2)
C19 C18 C15 120.4(2)
C31 C18 C15 119.86(19)
C18 C19 C20 121.7(2)
C18 C19 C24 120.2(2)
C20 C19 C24 118.1(2)
C21 C20 C19 121.6(3)
C21 C20 H20A 119.2
C19 C20 H20A 119.2
C20 C21 C22 120.5(3)
C20 C21 H21A 119.7
C22 C21 H21A 119.7
C23 C22 C21 120.2(2)
C23 C22 H22A 119.9
C21 C22 H22A 119.9
C22 C23 C24 121.5(2)
C22 C23 H23A 119.3
C24 C23 H23A 119.3
C25 C24 C23 121.6(2)
C25 C24 C19 120.2(2)
C23 C24 C19 118.1(2)
C24 C25 C26 119.7(2)
C24 C25 C32 121.3(2)
C26 C25 C32 119.0(2)
C25 C26 C27 122.1(2)
C25 C26 C31 120.0(2)
C27 C26 C31 117.9(2)
C28 C27 C26 122.0(2)
C28 C27 H27A 119.0
C26 C27 H27A 119.0
C27 C28 C29 120.1(2)
C27 C28 H28A 119.9
C29 C28 H28A 119.9
C30 C29 C28 120.3(2)
C30 C29 H29A 119.9
C28 C29 H29A 119.9
C29 C30 C31 121.6(2)
C29 C30 H30A 119.2
C31 C30 H30A 119.2
C18 C31 C30 121.7(2)
C18 C31 C26 120.2(2)
C30 C31 C26 118.1(2)
C33 C32 C37 118.8(2)
C33 C32 C25 121.3(2)
C37 C32 C25 119.9(2)
C32 C33 C34 122.1(3)
C32 C33 H33A 118.9
C34 C33 H33A 118.9
C35 C34 C33 120.2(3)
C35 C34 H34A 119.9
C33 C34 H34A 119.9
C34 C35 C36 120.7(3)
C34 C35 H35A 119.6
C36 C35 H35A 119.6
C35 C36 C37 118.2(3)
C35 C36 C41 123.5(3)
C37 C36 C41 118.2(3)
C36 C37 C32 119.8(3)
C36 C37 C38 118.0(3)
C32 C37 C38 122.1(2)
C39 C38 C37 120.6(3)
C39 C38 H38A 119.7
C37 C38 H38A 119.7
C38 C39 C40 120.9(4)
C38 C39 H39A 119.5
C40 C39 H39A 119.5
C41 C40 C39 121.1(3)
C41 C40 H40A 119.5
C39 C40 H40A 119.5
C40 C41 C36 121.1(3)
C40 C41 H41A 119.4
C36 C41 H41A 119.4

loop_
_geom_bond_atom_site_label_1
_geom_bond_atom_site_label_2
_geom_bond_distance
C1 C2 1.342(3)
C1 C12 1.469(3)
C1 C5 1.474(3)
C2 C3 1.497(4)
C2 H2A 0.9300
C3 C4 1.500(4)
C3 C11 1.529(4)
C3 C10 1.533(4)
C4 C9 1.385(3)
C4 C5 1.400(3)
C5 C6 1.384(3)
C6 C7 1.387(4)
C6 H6A 0.9300
C7 C8 1.381(4)
C7 H7A 0.9300
C8 C9 1.373(4)
C8 H8A 0.9300
C9 H9A 0.9300
C10 H10A 0.9600
C10 H10B 0.9600
C10 H10C 0.9600
C11 H11A 0.9600
C11 H11B 0.9600
C11 H11C 0.9600
C12 C17 1.389(3)
C12 C13 1.391(3)
C13 C14 1.383(3)
C13 H13A 0.9300
C14 C15 1.386(3)
C14 H14A 0.9300
C15 C16 1.388(3)
C15 C18 1.492(3)
C16 C17 1.367(3)
C16 H16A 0.9300
C17 H17A 0.9300
C18 C19 1.404(3)
C18 C31 1.407(3)
C19 C20 1.424(3)
C19 C24 1.428(3)
C20 C21 1.351(3)
C20 H20A 0.9300
C21 C22 1.402(4)
C21 H21A 0.9300
C22 C23 1.356(3)
C22 H22A 0.9300
C23 C24 1.426(3)
C23 H23A 0.9300
C24 C25 1.401(3)
C25 C26 1.411(3)
C25 C32 1.496(3)
C26 C27 1.421(3)
C26 C31 1.426(3)
C27 C28 1.349(3)
C27 H27A 0.9300
C28 C29 1.403(4)
C28 H28A 0.9300
C29 C30 1.350(3)
C29 H29A 0.9300
C30 C31 1.425(3)
C30 H30A 0.9300
C32 C33 1.355(4)
C32 C37 1.426(3)
C33 C34 1.394(4)
C33 H33A 0.9300
C34 C35 1.358(5)
C34 H34A 0.9300
C35 C36 1.418(5)
C35 H35A 0.9300
C36 C37 1.419(4)
C36 C41 1.426(5)
C37 C38 1.429(4)
C38 C39 1.347(4)
C38 H38A 0.9300
C39 C40 1.386(6)
C39 H39A 0.9300
C40 C41 1.332(5)
C40 H40A 0.9300
C41 H41A 0.9300

loop_
_geom_torsion_atom_site_label_1
_geom_torsion_atom_site_label_2
_geom_torsion_atom_site_label_3
_geom_torsion_atom_site_label_4
_geom_torsion
C12 C1 C2 C3 178.1(2)
C5 C1 C2 C3 -1.6(3)
C1 C2 C3 C4 1.5(3)
C1 C2 C3 C11 -114.7(3)
C1 C2 C3 C10 121.4(3)
C2 C3 C4 C9 176.9(3)
C11 C3 C4 C9 -67.5(4)
C10 C3 C4 C9 57.1(4)
C2 C3 C4 C5 -0.8(3)
C11 C3 C4 C5 114.8(3)
C10 C3 C4 C5 -120.6(3)
C9 C4 C5 C6 -0.2(4)
C3 C4 C5 C6 177.8(2)
C9 C4 C5 C1 -178.0(2)
C3 C4 C5 C1 -0.1(3)
C2 C1 C5 C6 -176.4(3)
C12 C1 C5 C6 3.8(4)
C2 C1 C5 C4 1.0(3)
C12 C1 C5 C4 -178.7(2)
C4 C5 C6 C7 0.2(4)
C1 C5 C6 C7 177.5(3)
C5 C6 C7 C8 0.2(4)
C6 C7 C8 C9 -0.7(5)
C7 C8 C9 C4 0.7(5)
C5 C4 C9 C8 -0.3(4)
C3 C4 C9 C8 -177.8(3)
C2 C1 C12 C17 36.0(4)
C5 C1 C12 C17 -144.3(2)
C2 C1 C12 C13 -141.5(3)
C5 C1 C12 C13 38.3(3)
C17 C12 C13 C14 -2.1(4)
C1 C12 C13 C14 175.4(2)
C12 C13 C14 C15 0.9(4)
C13 C14 C15 C16 1.3(4)
C13 C14 C15 C18 -178.9(2)
C14 C15 C16 C17 -2.3(4)
C18 C15 C16 C17 178.0(2)
C15 C16 C17 C12 1.0(4)
C13 C12 C17 C16 1.2(4)
C1 C12 C17 C16 -176.4(2)
C14 C15 C18 C19 82.0(3)
C16 C15 C18 C19 -98.3(3)
C14 C15 C18 C31 -102.0(3)
C16 C15 C18 C31 77.8(3)
C31 C18 C19 C20 -178.7(2)
C15 C18 C19 C20 -2.6(3)
C31 C18 C19 C24 -0.4(3)
C15 C18 C19 C24 175.7(2)
C18 C19 C20 C21 178.0(2)
C24 C19 C20 C21 -0.3(4)
C19 C20 C21 C22 -0.2(4)
C20 C21 C22 C23 0.5(4)
C21 C22 C23 C24 -0.1(4)
C22 C23 C24 C25 -179.0(2)
C22 C23 C24 C19 -0.4(4)
C18 C19 C24 C25 0.9(3)
C20 C19 C24 C25 179.2(2)
C18 C19 C24 C23 -177.7(2)
C20 C19 C24 C23 0.6(3)
C23 C24 C25 C26 177.8(2)
C19 C24 C25 C26 -0.7(3)
C23 C24 C25 C32 -2.6(3)
C19 C24 C25 C32 178.9(2)
C24 C25 C26 C27 -178.5(2)
C32 C25 C26 C27 1.9(3)
C24 C25 C26 C31 0.1(3)
C32 C25 C26 C31 -179.5(2)
C25 C26 C27 C28 179.2(2)
C31 C26 C27 C28 0.6(4)
C26 C27 C28 C29 0.2(4)
C27 C28 C29 C30 -0.5(4)
C28 C29 C30 C31 0.1(4)
C19 C18 C31 C30 179.8(2)
C15 C18 C31 C30 3.7(3)
C19 C18 C31 C26 -0.2(3)
C15 C18 C31 C26 -176.3(2)
C29 C30 C31 C18 -179.4(2)
C29 C30 C31 C26 0.7(4)
C25 C26 C31 C18 0.4(3)
C27 C26 C31 C18 179.0(2)
C25 C26 C31 C30 -179.7(2)
C27 C26 C31 C30 -1.0(3)
C24 C25 C32 C33 77.6(3)
C26 C25 C32 C33 -102.8(3)
C24 C25 C32 C37 -102.8(3)
C26 C25 C32 C37 76.8(3)
C37 C32 C33 C34 -1.5(4)
C25 C32 C33 C34 178.1(3)
C32 C33 C34 C35 0.3(6)
C33 C34 C35 C36 0.9(6)
C34 C35 C36 C37 -0.7(5)
C34 C35 C36 C41 179.8(3)
C35 C36 C37 C32 -0.5(4)
C41 C36 C37 C32 179.0(3)
C35 C36 C37 C38 179.0(3)
C41 C36 C37 C38 -1.5(4)
C33 C32 C37 C36 1.6(4)
C25 C32 C37 C36 -178.0(2)
C33 C32 C37 C38 -177.9(3)
C25 C32 C37 C38 2.4(4)
C36 C37 C38 C39 0.9(4)
C32 C37 C38 C39 -179.6(3)
C37 C38 C39 C40 0.2(6)
C38 C39 C40 C41 -0.7(7)
C39 C40 C41 C36 0.0(7)
C35 C36 C41 C40 -179.5(4)
C37 C36 C41 C40 1.1(5)
